data_4513977
loop_
_publ_author_name
'Zhou, Pengfei'
'Cai, Yunfei'
'Zhong, Xia'
'Luo, Weiwei'
'Kang, Tengfei'
'Li, Jun'
'Liu, Xiaohua'
'Lin, Lili'
'Feng, Xiaoming'

_publ_section_title
;
 Catalytic Asymmetric Intra- and Intermolecular Haloetherification of
 Enones: An Efficient Approach to (&#x2212;)-Centrolobine
;
_journal_issue 11
_journal_name_full 'ACS Catalysis'
_journal_page_first 7778
_journal_paper_doi 10.1021/acscatal.6b02048
_journal_volume 6
_journal_year 2016
_chemical_absolute_configuration ad
_chemical_formula_moiety 'C16 H15 Br O2'
_chemical_formula_sum 'C16 H15 Br O2'
_chemical_formula_weight 319.19
_space_group_crystal_system monoclinic
_space_group_IT_number 4
_space_group_name_Hall 'P 2yb'
_space_group_name_H-M_alt 'P 1 21 1'
_symmetry_space_group_name_Hall 'P 2yb'
_symmetry_space_group_name_H-M 'P 1 21 1'
_atom_sites_solution_hydrogens geom
_audit_creation_date 2015-12-24
_audit_creation_method
;
Olex2 1.2
(compiled 2015.09.30 svn.r3233 for OlexSys, GUI svn.r5103)
;
_cell_angle_alpha 90
_cell_angle_beta 100.560(4)
_cell_angle_gamma 90
_cell_formula_units_Z 2
_cell_length_a 8.8973(3)
_cell_length_b 6.9477(3)
_cell_length_c 12.2822(5)
_cell_measurement_reflns_used 4454
_cell_measurement_temperature 293.28(10)
_cell_measurement_theta_max 72.7010
_cell_measurement_theta_min 5.1000
_cell_volume 746.37(5)
_computing_cell_refinement
;
CrysAlisPro, Agilent Technologies,
Version 1.171.37.35 (release 13-08-2014 CrysAlis171 .NET)
(compiled Aug 13 2014,18:06:01)
;
_computing_data_collection
;
CrysAlisPro, Agilent Technologies,
Version 1.171.37.35 (release 13-08-2014 CrysAlis171 .NET)
(compiled Aug 13 2014,18:06:01)
;
_computing_data_reduction
;
CrysAlisPro, Agilent Technologies,
Version 1.171.37.35 (release 13-08-2014 CrysAlis171 .NET)
(compiled Aug 13 2014,18:06:01)
;
_computing_molecular_graphics 'Olex2 (Dolomanov et al., 2009)'
_computing_publication_material 'Olex2 (Dolomanov et al., 2009)'
_computing_structure_refinement 'ShelXL (Sheldrick, 2015)'
_computing_structure_solution 'ShelXS (Sheldrick, 2008)'
_diffrn_ambient_environment air
_diffrn_ambient_temperature 293.28(10)
_diffrn_detector 'CCD plate'
_diffrn_detector_area_resol_mean 15.9595
_diffrn_detector_type EosS2
_diffrn_measured_fraction_theta_full 0.999
_diffrn_measured_fraction_theta_max 0.999
_diffrn_measurement_details
;
  1 omega   23.00   90.00   1.0000    1.0000
omega____ theta____ kappa____ phi______ frames
    -       36.2921 -125.0000  120.0000 67

  2 omega  -35.00   66.00   1.0000    1.0000
omega____ theta____ kappa____ phi______ frames
    -       36.2921  -19.0000   30.0000 101

  3 omega   20.00  104.00   1.0000    1.0000
omega____ theta____ kappa____ phi______ frames
    -       36.2921   57.0000 -180.0000 84

  4 omega   20.00  104.00   1.0000    1.0000
omega____ theta____ kappa____ phi______ frames
    -       36.2921   57.0000  -90.0000 84

  5 omega    1.00   75.00   1.0000    1.0000
omega____ theta____ kappa____ phi______ frames
    -       36.2921  -99.0000  150.0000 74

  6 omega   23.00   90.00   1.0000    1.0000
omega____ theta____ kappa____ phi______ frames
    -       36.2921 -125.0000  -90.0000 67

  7 omega   10.00  104.00   1.0000    1.0000
omega____ theta____ kappa____ phi______ frames
    -       36.2921   77.0000   90.0000 94

  8 omega  -31.00   63.00   1.0000    1.0000
omega____ theta____ kappa____ phi______ frames
    -       36.2921  -77.0000  -30.0000 94

  9 omega   40.00  135.00   1.0000    1.5000
omega____ theta____ kappa____ phi______ frames
    -      108.0000  -77.0000    0.0000 95

 10 omega   38.00   91.00   1.0000    1.5000
omega____ theta____ kappa____ phi______ frames
    -      108.0000  -30.0000  -30.0000 53

 11 omega   38.00   91.00   1.0000    1.5000
omega____ theta____ kappa____ phi______ frames
    -      108.0000  -30.0000  -90.0000 53

 12 omega   91.00  176.00   1.0000    1.5000
omega____ theta____ kappa____ phi______ frames
    -      108.0000   45.0000   90.0000 85

 13 omega   40.00  135.00   1.0000    1.5000
omega____ theta____ kappa____ phi______ frames
    -      108.0000  -77.0000  150.0000 95

 14 omega   38.00  116.00   1.0000    1.5000
omega____ theta____ kappa____ phi______ frames
    -      108.0000 -111.0000  -30.0000 78

 15 omega   38.00   91.00   1.0000    1.5000
omega____ theta____ kappa____ phi______ frames
    -      108.0000  -30.0000 -180.0000 53

 16 omega   38.00  116.00   1.0000    1.5000
omega____ theta____ kappa____ phi______ frames
    -      108.0000 -111.0000  -90.0000 78

 17 omega  100.00  178.00   1.0000    1.5000
omega____ theta____ kappa____ phi______ frames
    -      108.0000  111.0000  -30.0000 78

 18 omega   40.00   98.00   1.0000    1.5000
omega____ theta____ kappa____ phi______ frames
    -      108.0000  -45.0000 -120.0000 58

 19 omega   39.00  109.00   1.0000    1.5000
omega____ theta____ kappa____ phi______ frames
    -      108.0000  -94.0000   90.0000 70

 20 omega   40.00   98.00   1.0000    1.5000
omega____ theta____ kappa____ phi______ frames
    -      108.0000  -45.0000   90.0000 58

 21 omega   90.00  175.00   1.0000    1.5000
omega____ theta____ kappa____ phi______ frames
    -      108.0000   61.0000   30.0000 85

 22 omega  100.00  178.00   1.0000    1.5000
omega____ theta____ kappa____ phi______ frames
    -      108.0000  111.0000  150.0000 78

 23 omega   91.00  176.00   1.0000    1.5000
omega____ theta____ kappa____ phi______ frames
    -      108.0000   45.0000  150.0000 85

 24 omega  -33.00   55.00   1.0000    1.0000
omega____ theta____ kappa____ phi______ frames
    -       36.2921  -38.0000 -150.0000 88

 25 omega   17.00  105.00   1.0000    1.0000
omega____ theta____ kappa____ phi______ frames
    -       36.2921   38.0000   30.0000 88

 26 omega   10.00  104.00   1.0000    1.0000
omega____ theta____ kappa____ phi______ frames
    -       36.2921   77.0000 -180.0000 94

 27 omega   10.00  104.00   1.0000    1.0000
omega____ theta____ kappa____ phi______ frames
    -       36.2921   77.0000   30.0000 94

 28 omega  -31.00   53.00   1.0000    1.0000
omega____ theta____ kappa____ phi______ frames
    -       36.2921  -57.0000  150.0000 84

 29 omega   10.00  104.00   1.0000    1.0000
omega____ theta____ kappa____ phi______ frames
    -       36.2921   77.0000  -30.0000 94

 30 omega   70.00  178.00   1.0000    1.5000
omega____ theta____ kappa____ phi______ frames
    -      108.0000   15.0000  -60.0000 108
;
_diffrn_measurement_device 'four-circle diffractometer'
_diffrn_measurement_device_type 'New Gemini, Dual, Cu at zero, EosS2'
_diffrn_measurement_method '\w scans'
_diffrn_orient_matrix_UB_11 0.0792101000
_diffrn_orient_matrix_UB_12 0.1906578000
_diffrn_orient_matrix_UB_13 -0.0197190000
_diffrn_orient_matrix_UB_21 0.1573117000
_diffrn_orient_matrix_UB_22 -0.0954742000
_diffrn_orient_matrix_UB_23 0.0372468000
_diffrn_orient_matrix_UB_31 0.0014928000
_diffrn_orient_matrix_UB_32 -0.0609128000
_diffrn_orient_matrix_UB_33 -0.1204167000
_diffrn_radiation_monochromator graphite
_diffrn_radiation_probe x-ray
_diffrn_radiation_type CuK\a
_diffrn_radiation_wavelength 1.54184
_diffrn_reflns_av_R_equivalents 0.0368
_diffrn_reflns_av_unetI/netI 0.0293
_diffrn_reflns_Laue_measured_fraction_full 0.999
_diffrn_reflns_Laue_measured_fraction_max 0.999
_diffrn_reflns_limit_h_max 10
_diffrn_reflns_limit_h_min -10
_diffrn_reflns_limit_k_max 8
_diffrn_reflns_limit_k_min -8
_diffrn_reflns_limit_l_max 10
_diffrn_reflns_limit_l_min -14
_diffrn_reflns_number 7922
_diffrn_reflns_point_group_measured_fraction_full 0.999
_diffrn_reflns_point_group_measured_fraction_max 0.999
_diffrn_reflns_theta_full 67.075
_diffrn_reflns_theta_max 67.075
_diffrn_reflns_theta_min 5.676
_diffrn_source 'Enhance (Cu) X-ray Source'
_exptl_absorpt_coefficient_mu 3.713
_exptl_absorpt_correction_T_max 1.00000
_exptl_absorpt_correction_T_min 0.57390
_exptl_absorpt_correction_type multi-scan
_exptl_absorpt_process_details
;
CrysAlisPro, Agilent Technologies,
Version 1.171.37.35 (release 13-08-2014 CrysAlis171 .NET)
(compiled Aug 13 2014,18:06:01)
Empirical absorption correction using spherical harmonics,
 implemented in SCALE3 ABSPACK scaling algorithm.
;
_exptl_crystal_colour 'clear light colourless'
_exptl_crystal_colour_lustre clear
_exptl_crystal_colour_modifier light
_exptl_crystal_colour_primary colourless
_exptl_crystal_density_diffrn 1.420
_exptl_crystal_description
;
;
_exptl_crystal_F_000 324
_exptl_crystal_size_max 0.8
_exptl_crystal_size_mid 0.7
_exptl_crystal_size_min 0.6
_refine_diff_density_max 0.497
_refine_diff_density_min -1.515
_refine_diff_density_rms 0.196
_refine_ls_abs_structure_details
;
 Flack x determined using 1134 quotients [(I+)-(I-)]/[(I+)+(I-)]
 (Parsons, Flack and Wagner, Acta Cryst. B69 (2013) 249-259).
;
_refine_ls_abs_structure_Flack -0.001(14)
_refine_ls_extinction_method none
_refine_ls_goodness_of_fit_ref 1.083
_refine_ls_hydrogen_treatment constr
_refine_ls_matrix_type full
_refine_ls_number_parameters 173
_refine_ls_number_reflns 2670
_refine_ls_number_restraints 1
_refine_ls_restrained_S_all 1.083
_refine_ls_R_factor_all 0.0700
_refine_ls_R_factor_gt 0.0692
_refine_ls_shift/su_max 0.000
_refine_ls_shift/su_mean 0.000
_refine_ls_structure_factor_coef Fsqd
_refine_ls_weighting_details 'w=1/[\s^2^(Fo^2^)+(0.1346P)^2^+0.3376P] where P=(Fo^2^+2Fc^2^)/3'
_refine_ls_weighting_scheme calc
_refine_ls_wR_factor_gt 0.1778
_refine_ls_wR_factor_ref 0.1792
_reflns_Friedel_coverage 0.835
_reflns_Friedel_fraction_full 0.999
_reflns_Friedel_fraction_max 0.999
_reflns_number_gt 2599
_reflns_number_total 2670
_reflns_threshold_expression 'I > 2\s(I)'
_cod_data_source_file cs6b02048_si_003.cif
_cod_data_source_block fxm-zpf-stan
_cod_depositor_comments 'Adding full bibliography for 4513975--4513977.cif.'
_cod_database_code 4513977
_shelx_space_group_comment
;
The symmetry employed for this shelxl refinement is uniquely defined
by the following loop, which should always be used as a source of
symmetry information in preference to the above space-group names.
They are only intended as comments.
;
_reflns_odcompleteness_completeness 99.86
_reflns_odcompleteness_iscentric 1
_reflns_odcompleteness_theta 66.97
_olex2_refinement_description
;
1. Fixed Uiso
 At 1.2 times of:
  All C(H) groups
 At 1.5 times of:
  All C(H,H,H) groups
2.a Ternary CH refined with riding coordinates:
 C9(H9), C13(H13)
2.b Aromatic/amide H refined with riding coordinates:
 C0AA(H0AA), C16(H16), C19(H19), C25(H25), C28(H28), C2(H2), C5(H5), C6(H6),
 C7(H7), C8(H8)
2.c Idealised Me refined as rotating group:
 C3(H3A,H3B,H3C)
;
_shelx_shelxl_version_number 2014/7
_olex2_date_sample_data_collection 2015-12-24
_olex2_submission_special_instructions 'No special instructions were received'

loop_
_space_group_symop_operation_xyz
'x, y, z'
'-x, y+1/2, -z'

loop_
_atom_site_label
_atom_site_type_symbol
_atom_site_fract_x
_atom_site_fract_y
_atom_site_fract_z
_atom_site_U_iso_or_equiv
_atom_site_adp_type
_atom_site_occupancy
_atom_site_site_symmetry_order
_atom_site_calc_flag
_atom_site_refinement_flags_posn
Br1 Br 0.47662(9) 0.37409(9) 0.19617(8) 0.0709(4) Uani 1 1 d .
O1 O 0.7190(8) -0.1265(11) 0.2337(5) 0.0704(17) Uani 1 1 d .
C0AA C 0.2436(10) -0.144(2) 0.3651(7) 0.069(2) Uani 1 1 d .
H0AA H 0.2171 -0.2338 0.3085 0.082 Uiso 1 1 calc R
C1AA C 0.3577(9) -0.0032(11) 0.3575(6) 0.0460(15) Uani 1 1 d .
C9 C 0.6665(10) 0.0447(11) 0.1766(6) 0.0496(17) Uani 1 1 d .
H9 H 0.6044 0.0114 0.1046 0.060 Uiso 1 1 calc R
C12 C 0.4287(9) -0.0040(14) 0.2581(6) 0.0554(19) Uani 1 1 d .
C13 C 0.5638(8) 0.1275(12) 0.2509(6) 0.0444(14) Uani 1 1 d .
H13 H 0.6240 0.1455 0.3254 0.053 Uiso 1 1 calc R
C16 C 0.3953(11) 0.1267(15) 0.4434(7) 0.0589(19) Uani 1 1 d .
H16 H 0.4706 0.2190 0.4418 0.071 Uiso 1 1 calc R
C17 C 0.7956(9) 0.1714(10) 0.1589(5) 0.0418(14) Uani 1 1 d .
C19 C 0.1744(12) -0.149(2) 0.4532(10) 0.087(3) Uani 1 1 d .
H19 H 0.1013 -0.2424 0.4583 0.104 Uiso 1 1 calc R
C25 C 0.2121(13) -0.013(2) 0.5370(9) 0.084(3) Uani 1 1 d .
H25 H 0.1618 -0.0144 0.5971 0.101 Uiso 1 1 calc R
C28 C 0.3185(13) 0.1169(19) 0.5321(8) 0.072(3) Uani 1 1 d .
H28 H 0.3429 0.2049 0.5897 0.087 Uiso 1 1 calc R
O0AA O 0.3814(10) -0.1096(18) 0.1805(6) 0.105(3) Uani 1 1 d .
C2 C 0.9120(10) 0.3721(17) 0.0384(7) 0.0623(19) Uani 1 1 d .
H2 H 0.9088 0.4304 -0.0301 0.075 Uiso 1 1 calc R
C5 C 1.0384(9) 0.3968(17) 0.1222(9) 0.069(2) Uani 1 1 d .
H5 H 1.1199 0.4724 0.1099 0.083 Uiso 1 1 calc R
C6 C 0.7921(9) 0.2612(12) 0.0574(6) 0.0484(16) Uani 1 1 d .
H6 H 0.7071 0.2459 0.0015 0.058 Uiso 1 1 calc R
C7 C 0.9235(10) 0.1960(13) 0.2413(7) 0.0555(19) Uani 1 1 d .
H7 H 0.9282 0.1350 0.3092 0.067 Uiso 1 1 calc R
C8 C 1.0430(9) 0.3094(14) 0.2237(9) 0.066(2) Uani 1 1 d .
H8 H 1.1271 0.3274 0.2801 0.079 Uiso 1 1 calc R
C3 C 0.782(2) -0.2582(15) 0.1630(13) 0.098(5) Uani 1 1 d .
H3A H 0.7164 -0.2628 0.0916 0.147 Uiso 1 1 calc GR
H3B H 0.7893 -0.3843 0.1954 0.147 Uiso 1 1 calc GR
H3C H 0.8818 -0.2152 0.1548 0.147 Uiso 1 1 calc GR

loop_
_atom_site_aniso_label
_atom_site_aniso_U_11
_atom_site_aniso_U_22
_atom_site_aniso_U_33
_atom_site_aniso_U_23
_atom_site_aniso_U_13
_atom_site_aniso_U_12
Br1 0.0544(5) 0.0715(6) 0.0923(7) 0.0235(5) 0.0285(4) 0.0196(5)
O1 0.107(4) 0.041(2) 0.081(3) 0.013(4) 0.063(3) 0.019(4)
C0AA 0.062(5) 0.074(6) 0.070(4) 0.004(5) 0.014(3) -0.023(6)
C1AA 0.048(4) 0.049(4) 0.042(3) 0.007(3) 0.010(3) -0.005(3)
C9 0.072(5) 0.044(4) 0.040(3) 0.000(3) 0.026(3) 0.000(4)
C12 0.051(4) 0.074(5) 0.044(3) -0.010(4) 0.014(3) -0.014(4)
C13 0.042(3) 0.051(4) 0.043(3) 0.002(3) 0.015(3) -0.002(3)
C16 0.060(5) 0.064(5) 0.059(4) -0.007(4) 0.026(4) -0.007(4)
C17 0.050(4) 0.037(3) 0.043(3) 0.001(2) 0.022(3) 0.012(3)
C19 0.067(5) 0.102(9) 0.095(7) 0.031(8) 0.028(5) -0.016(7)
C25 0.076(6) 0.118(10) 0.067(5) 0.032(6) 0.035(5) 0.007(6)
C28 0.078(6) 0.090(7) 0.056(4) 0.000(5) 0.032(4) 0.006(5)
O0AA 0.117(6) 0.139(8) 0.065(3) -0.053(5) 0.030(4) -0.074(7)
C2 0.072(4) 0.058(4) 0.068(4) 0.021(5) 0.043(4) 0.010(5)
C5 0.049(4) 0.067(6) 0.100(6) 0.012(5) 0.036(4) 0.005(5)
C6 0.058(4) 0.045(4) 0.047(4) 0.007(3) 0.021(3) 0.012(3)
C7 0.060(4) 0.058(5) 0.051(4) 0.017(3) 0.016(3) 0.023(4)
C8 0.039(4) 0.073(6) 0.085(6) 0.009(4) 0.010(4) 0.013(4)
C3 0.150(12) 0.043(5) 0.131(10) 0.005(5) 0.104(10) 0.013(6)

loop_
_atom_type_symbol
_atom_type_description
_atom_type_scat_dispersion_real
_atom_type_scat_dispersion_imag
_atom_type_scat_source
C C 0.0181 0.0091 'International Tables Vol C Tables 4.2.6.8 and 6.1.1.4'
H H 0.0000 0.0000 'International Tables Vol C Tables 4.2.6.8 and 6.1.1.4'
Br Br -0.6763 1.2805 'International Tables Vol C Tables 4.2.6.8 and 6.1.1.4'
O O 0.0492 0.0322 'International Tables Vol C Tables 4.2.6.8 and 6.1.1.4'

loop_
_geom_angle_atom_site_label_1
_geom_angle_atom_site_label_2
_geom_angle_atom_site_label_3
_geom_angle
C9 O1 C3 111.3(7)
C1AA C0AA H0AA 119.8
C19 C0AA H0AA 119.8
C19 C0AA C1AA 120.4(11)
C0AA C1AA C12 118.0(7)
C16 C1AA C0AA 118.4(8)
C16 C1AA C12 123.6(7)
O1 C9 H9 109.2
O1 C9 C13 101.5(5)
O1 C9 C17 112.0(7)
C13 C9 H9 109.2
C17 C9 H9 109.2
C17 C9 C13 115.3(6)
C1AA C12 C13 120.5(6)
O0AA C12 C1AA 120.8(8)
O0AA C12 C13 118.7(7)
Br1 C13 H13 108.9
C9 C13 Br1 111.8(5)
C9 C13 C12 112.0(7)
C9 C13 H13 108.9
C12 C13 Br1 106.2(5)
C12 C13 H13 108.9
C1AA C16 H16 120.6
C1AA C16 C28 118.7(9)
C28 C16 H16 120.6
C6 C17 C9 120.2(7)
C7 C17 C9 121.1(7)
C7 C17 C6 118.6(8)
C0AA C19 H19 120.1
C0AA C19 C25 119.9(11)
C25 C19 H19 120.1
C19 C25 H25 119.7
C28 C25 C19 120.6(9)
C28 C25 H25 119.7
C16 C28 H28 119.0
C25 C28 C16 122.0(11)
C25 C28 H28 119.0
C5 C2 H2 120.2
C6 C2 H2 120.2
C6 C2 C5 119.6(7)
C2 C5 H5 120.0
C8 C5 C2 120.1(8)
C8 C5 H5 120.0
C17 C6 H6 119.5
C2 C6 C17 121.0(8)
C2 C6 H6 119.5
C17 C7 H7 119.6
C8 C7 C17 120.8(7)
C8 C7 H7 119.6
C5 C8 H8 120.0
C7 C8 C5 119.9(8)
C7 C8 H8 120.0
O1 C3 H3A 109.5
O1 C3 H3B 109.5
O1 C3 H3C 109.5
H3A C3 H3B 109.5
H3A C3 H3C 109.5
H3B C3 H3C 109.5

loop_
_geom_bond_atom_site_label_1
_geom_bond_atom_site_label_2
_geom_bond_distance
Br1 C13 1.949(8)
O1 C9 1.416(10)
O1 C3 1.444(11)
C0AA H0AA 0.9300
C0AA C1AA 1.426(12)
C0AA C19 1.340(14)
C1AA C12 1.475(10)
C1AA C16 1.382(12)
C9 H9 0.9800
C9 C13 1.518(10)
C9 C17 1.494(11)
C12 C13 1.525(11)
C12 O0AA 1.214(11)
C13 H13 0.9800
C16 H16 0.9300
C16 C28 1.391(12)
C17 C6 1.389(10)
C17 C7 1.388(12)
C19 H19 0.9300
C19 C25 1.39(2)
C25 H25 0.9300
C25 C28 1.319(18)
C28 H28 0.9300
C2 H2 0.9300
C2 C5 1.388(14)
C2 C6 1.370(13)
C5 H5 0.9300
C5 C8 1.380(14)
C6 H6 0.9300
C7 H7 0.9300
C7 C8 1.372(14)
C8 H8 0.9300
C3 H3A 0.9600
C3 H3B 0.9600
C3 H3C 0.9600

loop_
_geom_torsion_atom_site_label_1
_geom_torsion_atom_site_label_2
_geom_torsion_atom_site_label_3
_geom_torsion_atom_site_label_4
_geom_torsion
O1 C9 C13 Br1 178.2(5)
O1 C9 C13 C12 -62.8(8)
O1 C9 C17 C6 136.9(7)
O1 C9 C17 C7 -40.6(9)
C0AA C1AA C12 C13 -172.9(8)
C0AA C1AA C12 O0AA 6.8(15)
C0AA C1AA C16 C28 -1.3(14)
C0AA C19 C25 C28 -1.8(19)
C1AA C0AA C19 C25 1.0(19)
C1AA C12 C13 Br1 -85.7(8)
C1AA C12 C13 C9 152.1(7)
C1AA C16 C28 C25 0.6(17)
C9 C17 C6 C2 -177.6(8)
C9 C17 C7 C8 178.6(8)
C12 C1AA C16 C28 178.5(9)
C13 C9 C17 C6 -107.7(8)
C13 C9 C17 C7 74.8(9)
C16 C1AA C12 C13 7.3(13)
C16 C1AA C12 O0AA -173.0(11)
C17 C9 C13 Br1 56.9(8)
C17 C9 C13 C12 175.9(6)
C17 C7 C8 C5 -1.5(14)
C19 C0AA C1AA C12 -179.3(10)
C19 C0AA C1AA C16 0.5(16)
C19 C25 C28 C16 1.0(19)
O0AA C12 C13 Br1 94.6(11)
O0AA C12 C13 C9 -27.6(13)
C2 C5 C8 C7 0.8(15)
C5 C2 C6 C17 -0.7(14)
C6 C17 C7 C8 1.1(12)
C6 C2 C5 C8 0.3(16)
C7 C17 C6 C2 0.0(12)
C3 O1 C9 C13 162.8(10)
C3 O1 C9 C17 -73.7(11)
